data_7707585
loop_
_publ_author_name
'Cesari, Cristiana'
'Bortoluzzi, Marco'
'Femoni, Cristina'
'Iapalucci, Maria Carmela'
'Zacchini, Stefano'

_publ_section_title
;
 One-pot atmospheric pressure synthesis of
 [H<sub>3</sub>Ru<sub>4</sub>(CO)<sub>12</sub>]<sup/>.
;
_journal_issue 27
_journal_name_full 'Dalton transactions (Cambridge, England : 2003)'
_journal_page_first 9610
_journal_page_last 9622
_journal_paper_doi 10.1039/d1dt01517f
_journal_volume 50
_journal_year 2021
_chemical_formula_sum 'C66 H72 Ag N4 O12 Ru4'
_chemical_formula_weight 1625.42
_space_group_crystal_system tetragonal
_space_group_IT_number 126
_space_group_name_Hall '-P 4a 2bc'
_space_group_name_H-M_alt 'P 4/n n c :2'
_atom_sites_solution_hydrogens geom
_audit_creation_method SHELXL-2014/7
_audit_update_record
;
2021-05-06 deposited with the CCDC.	2021-06-04 downloaded from the CCDC.
;
_cell_angle_alpha 90
_cell_angle_beta 90
_cell_angle_gamma 90
_cell_formula_units_Z 4
_cell_length_a 18.1524(9)
_cell_length_b 18.1524(9)
_cell_length_c 21.1288(13)
_cell_measurement_reflns_used 9907
_cell_measurement_temperature 100(2)
_cell_measurement_theta_max 26.4855
_cell_measurement_theta_min 2.244
_cell_volume 6962.1(6)
_computing_cell_refinement 'APEX2 (Bruker AXS, 2006)'
_computing_data_collection 'APEX2 (Bruker AXS, 2006)'
_computing_data_reduction 'SAINT (Bruker AXS, 2004)'
_computing_molecular_graphics 'SCHAKAL99 (Keller, 1999)'
_computing_publication_material 'XCIF (Bruker AXS, 2001)'
_computing_structure_refinement 'SHELXL-2014/7 (Sheldrick, 2014)'
_computing_structure_solution 'SHELXL-2014/7 (Sheldrick, 2014)'
_diffrn_ambient_temperature 100(2)
_diffrn_measured_fraction_theta_full 1.000
_diffrn_measured_fraction_theta_max 1.000
_diffrn_measurement_device_type 'PHOTON2 area detector'
_diffrn_measurement_method 'phi and omega scans'
_diffrn_radiation_type MoK\a
_diffrn_radiation_wavelength 0.71073
_diffrn_reflns_av_R_equivalents 0.1026
_diffrn_reflns_av_unetI/netI 0.0305
_diffrn_reflns_Laue_measured_fraction_full 1.000
_diffrn_reflns_Laue_measured_fraction_max 1.000
_diffrn_reflns_limit_h_max 22
_diffrn_reflns_limit_h_min -22
_diffrn_reflns_limit_k_max 22
_diffrn_reflns_limit_k_min -22
_diffrn_reflns_limit_l_max 26
_diffrn_reflns_limit_l_min -26
_diffrn_reflns_number 69729
_diffrn_reflns_point_group_measured_fraction_full 1.000
_diffrn_reflns_point_group_measured_fraction_max 1.000
_diffrn_reflns_theta_full 25.242
_diffrn_reflns_theta_max 25.997
_diffrn_reflns_theta_min 1.479
_diffrn_source 'fine-focus sealed tube'
_exptl_absorpt_coefficient_mu 1.183
_exptl_absorpt_correction_T_max 0.7454
_exptl_absorpt_correction_T_min 0.5986
_exptl_absorpt_correction_type empirical
_exptl_absorpt_process_details
;
 Data were corrected for Lorentz polarization and absorption
 effects (empirical absorption corrections SADABS).
 R(int) = 0.1407 (selected reflections only, before parameter refinement)
 R(int) = 0.0732 (selected reflections only, after parameter refinement)
;
_exptl_crystal_colour orange
_exptl_crystal_density_diffrn 1.551
_exptl_crystal_description needle
_exptl_crystal_F_000 3260
_exptl_crystal_size_max 0.160
_exptl_crystal_size_mid 0.130
_exptl_crystal_size_min 0.120
_refine_diff_density_max 1.418
_refine_diff_density_min -1.806
_refine_diff_density_rms 0.157
_refine_ls_extinction_method none
_refine_ls_goodness_of_fit_ref 1.237
_refine_ls_hydrogen_treatment constr
_refine_ls_matrix_type full
_refine_ls_number_parameters 267
_refine_ls_number_reflns 3442
_refine_ls_number_restraints 372
_refine_ls_restrained_S_all 1.241
_refine_ls_R_factor_all 0.1062
_refine_ls_R_factor_gt 0.1013
_refine_ls_shift/su_max 0.000
_refine_ls_shift/su_mean 0.000
_refine_ls_structure_factor_coef Fsqd
_refine_ls_weighting_details 'w=1/[\s^2^(Fo^2^)+(0.0308P)^2^+138.3731P] where P=(Fo^2^+2Fc^2^)/3'
_refine_ls_weighting_scheme calc
_refine_ls_wR_factor_gt 0.1927
_refine_ls_wR_factor_ref 0.1954
_reflns_Friedel_coverage 0.000
_reflns_number_gt 3213
_reflns_number_total 3442
_reflns_threshold_expression 'I > 2\s(I)'
_cod_data_source_file d1dt01517f3.cif
_cod_data_source_block 1AgIPr2
_cod_depositor_comments 'Adding full bibliography for 7707576--7707590.cif.'
_cod_original_cell_volume 6962.1(8)
_cod_original_sg_symbol_H-M 'P 4/n n c'
_cod_database_code 7707585
_shelx_shelxl_version_number 2014/7
_shelx_space_group_comment
;
The symmetry employed for this shelxl refinement is uniquely defined
by the following loop, which should always be used as a source of
symmetry information in preference to the above space-group names.
They are only intended as comments.
;
_shelx_estimated_absorpt_t_min 0.833
_shelx_estimated_absorpt_t_max 0.871

loop_
_space_group_symop_operation_xyz
'x, y, z'
'-x+1/2, -y+1/2, z'
'-y+1/2, x, z'
'y, -x+1/2, z'
'-x+1/2, y, -z+1/2'
'x, -y+1/2, -z+1/2'
'y, x, -z+1/2'
'-y+1/2, -x+1/2, -z+1/2'
'-x, -y, -z'
'x-1/2, y-1/2, -z'
'y-1/2, -x, -z'
'-y, x-1/2, -z'
'x-1/2, -y, z-1/2'
'-x, y-1/2, z-1/2'
'-y, -x, z-1/2'
'y-1/2, x-1/2, z-1/2'

loop_
_atom_site_label
_atom_site_type_symbol
_atom_site_fract_x
_atom_site_fract_y
_atom_site_fract_z
_atom_site_U_iso_or_equiv
_atom_site_adp_type
_atom_site_occupancy
_atom_site_site_symmetry_order
_atom_site_calc_flag
_atom_site_refinement_flags_posn
_atom_site_refinement_flags_adp
_atom_site_refinement_flags_occupancy
_atom_site_disorder_assembly
_atom_site_disorder_group
Ag1 Ag 0.7500 0.2500 0.2500 0.0118(3) Uani 1 4 d S T P . .
N1 N 0.6945(4) 0.0868(3) 0.2659(3) 0.0122(12) Uani 1 1 d . U . . .
C1 C 0.7500 0.1338(5) 0.2500 0.014(2) Uani 1 2 d S TU P . .
C2 C 0.7145(4) 0.0142(4) 0.2604(3) 0.0174(16) Uani 1 1 d . U . . .
H2 H 0.6848 -0.0276 0.2692 0.021 Uiso 1 1 calc R U . . .
C3 C 0.6215(4) 0.1088(4) 0.2833(4) 0.0156(14) Uani 1 1 d . U . . .
C4 C 0.6012(5) 0.1120(5) 0.3475(4) 0.0237(16) Uani 1 1 d . U . . .
C5 C 0.5310(5) 0.1343(5) 0.3615(5) 0.0301(19) Uani 1 1 d . U . . .
H5 H 0.5158 0.1368 0.4045 0.036 Uiso 1 1 calc R U . . .
C6 C 0.4821(5) 0.1530(5) 0.3143(5) 0.0317(19) Uani 1 1 d . U . . .
H6 H 0.4342 0.1698 0.3252 0.038 Uiso 1 1 calc R U . . .
C7 C 0.5018(5) 0.1477(5) 0.2513(5) 0.0292(18) Uani 1 1 d . U . . .
H7 H 0.4671 0.1600 0.2194 0.035 Uiso 1 1 calc R U . . .
C8 C 0.5720(5) 0.1246(4) 0.2345(4) 0.0206(16) Uani 1 1 d . U . . .
C9 C 0.6558(5) 0.0887(5) 0.3989(4) 0.0298(19) Uani 1 1 d . U . . .
H9 H 0.6947 0.0583 0.3779 0.036 Uiso 1 1 calc R U . . .
C10 C 0.6196(8) 0.0403(8) 0.4485(6) 0.061(4) Uani 1 1 d . U . . .
H10A H 0.5955 -0.0016 0.4278 0.092 Uiso 1 1 calc R U . . .
H10B H 0.6572 0.0220 0.4779 0.092 Uiso 1 1 calc R U . . .
H10C H 0.5829 0.0690 0.4719 0.092 Uiso 1 1 calc R U . . .
C11 C 0.6934(8) 0.1533(7) 0.4282(6) 0.065(4) Uani 1 1 d . U . . .
H11A H 0.7161 0.1834 0.3950 0.098 Uiso 1 1 calc R U . . .
H11B H 0.6573 0.1830 0.4514 0.098 Uiso 1 1 calc R U . . .
H11C H 0.7315 0.1360 0.4575 0.098 Uiso 1 1 calc R U . . .
C12 C 0.5921(5) 0.1132(5) 0.1658(4) 0.0272(19) Uani 1 1 d . U . . .
H12 H 0.6436 0.0938 0.1646 0.033 Uiso 1 1 calc R U . . .
C13 C 0.5913(7) 0.1853(6) 0.1289(5) 0.050(3) Uani 1 1 d . U . . .
H13A H 0.6046 0.1758 0.0847 0.074 Uiso 1 1 calc R U . . .
H13B H 0.5419 0.2069 0.1308 0.074 Uiso 1 1 calc R U . . .
H13C H 0.6269 0.2196 0.1476 0.074 Uiso 1 1 calc R U . . .
C14 C 0.5428(7) 0.0565(6) 0.1336(5) 0.047(3) Uani 1 1 d . U . . .
H14A H 0.5578 0.0509 0.0893 0.071 Uiso 1 1 calc R U . . .
H14B H 0.5475 0.0091 0.1554 0.071 Uiso 1 1 calc R U . . .
H14C H 0.4915 0.0731 0.1355 0.071 Uiso 1 1 calc R U . . .
Ru1 Ru 0.3186(3) 0.2291(3) 0.4959(3) 0.0150(13) Uani 0.25 1 d D U P A -1
Ru2 Ru 0.27131(17) 0.33444(17) 0.58711(14) 0.0079(7) Uani 0.25 1 d D U P A -1
Ru3 Ru 0.2422(2) 0.1764(2) 0.59699(17) 0.0185(9) Uani 0.25 1 d D U P A -1
Ru4 Ru 0.1716(3) 0.2706(3) 0.4986(3) 0.0170(13) Uani 0.25 1 d D U P A -1
C21 C 0.2840(14) 0.1588(16) 0.4333(11) 0.0153(14) Uiso 0.25 1 d D U P A -1
O21 O 0.2885(13) 0.1232(11) 0.3867(8) 0.017(2) Uiso 0.25 1 d D U P A -1
C22 C 0.4154(10) 0.1880(18) 0.5143(13) 0.0152(14) Uiso 0.25 1 d D U P A -1
O22 O 0.4723(8) 0.1857(14) 0.5419(11) 0.018(2) Uiso 0.25 1 d D U P A -1
C23 C 0.361(2) 0.2937(12) 0.4319(12) 0.0153(14) Uiso 0.25 1 d D U P A -1
O23 O 0.3848(11) 0.3499(9) 0.4126(10) 0.018(2) Uiso 0.25 1 d D U P A -1
C24 C 0.3481(11) 0.3703(16) 0.6448(7) 0.0086(9) Uiso 0.25 1 d D U P A -1
O24 O 0.3684(10) 0.3794(12) 0.6980(7) 0.014(2) Uiso 0.25 1 d D U P A -1
C25 C 0.1774(8) 0.3577(12) 0.6257(11) 0.0076(9) Uiso 0.25 1 d D U P A -1
O25 O 0.1240(7) 0.3880(10) 0.6419(8) 0.006(2) Uiso 0.25 1 d D U P A -1
C26 C 0.2845(15) 0.4187(9) 0.5311(11) 0.0083(9) Uiso 0.25 1 d D U P A -1
O26 O 0.3107(13) 0.4771(8) 0.5185(9) 0.012(2) Uiso 0.25 1 d D U P A -1
C27 C 0.1708(12) 0.1396(18) 0.6587(9) 0.0190(11) Uiso 0.25 1 d D U P A -1
O27 O 0.1152(9) 0.1064(13) 0.6685(10) 0.023(2) Uiso 0.25 1 d D U P A -1
C28 C 0.2209(18) 0.0820(9) 0.5572(10) 0.0188(11) Uiso 0.25 1 d D U P A -1
O28 O 0.2181(13) 0.0401(9) 0.5141(9) 0.023(2) Uiso 0.25 1 d D U P A -1
C29 C 0.3168(13) 0.1792(15) 0.6640(9) 0.0192(11) Uiso 0.25 1 d D U P A -1
O29 O 0.3419(11) 0.1577(13) 0.7127(7) 0.023(2) Uiso 0.25 1 d D U P A -1
C30 C 0.0788(12) 0.310(2) 0.5292(13) 0.0172(14) Uiso 0.25 1 d D U P A -1
O30 O 0.0241(8) 0.3452(13) 0.5267(11) 0.018(2) Uiso 0.25 1 d D U P A -1
C31 C 0.196(2) 0.3610(10) 0.4544(12) 0.0173(14) Uiso 0.25 1 d D U P A -1
O31 O 0.2145(12) 0.3996(10) 0.4126(10) 0.019(2) Uiso 0.25 1 d D U P A -1
C32 C 0.152(2) 0.1955(15) 0.4345(14) 0.0171(14) Uiso 0.25 1 d D U P A -1
O32 O 0.1201(12) 0.1751(13) 0.3885(9) 0.018(2) Uiso 0.25 1 d D U P A -1

loop_
_atom_site_aniso_label
_atom_site_aniso_U_11
_atom_site_aniso_U_22
_atom_site_aniso_U_33
_atom_site_aniso_U_23
_atom_site_aniso_U_13
_atom_site_aniso_U_12
Ag1 0.0136(6) 0.0094(5) 0.0125(5) 0.000 0.000 0.000
N1 0.024(3) 0.009(3) 0.004(3) -0.001(2) 0.002(2) -0.001(2)
C1 0.024(5) 0.007(4) 0.011(4) 0.000 -0.006(4) 0.000
C2 0.031(4) 0.012(3) 0.009(3) 0.005(3) 0.002(3) -0.002(3)
C3 0.017(3) 0.010(3) 0.020(3) -0.004(3) 0.002(3) -0.001(3)
C4 0.029(4) 0.021(4) 0.022(4) -0.003(3) 0.002(3) -0.003(3)
C5 0.031(4) 0.031(4) 0.028(4) -0.004(4) 0.009(4) -0.006(4)
C6 0.022(4) 0.031(4) 0.043(5) -0.007(4) 0.008(4) 0.000(3)
C7 0.021(4) 0.029(4) 0.038(4) -0.001(4) -0.006(4) 0.000(3)
C8 0.022(3) 0.019(3) 0.021(4) -0.002(3) 0.001(3) -0.001(3)
C9 0.035(5) 0.036(5) 0.018(4) -0.001(4) 0.002(3) 0.000(4)
C10 0.069(8) 0.080(9) 0.035(6) 0.027(6) -0.006(6) -0.016(7)
C11 0.087(9) 0.054(7) 0.055(7) 0.006(6) -0.033(7) -0.016(7)
C12 0.027(4) 0.030(4) 0.024(4) 0.001(3) -0.001(3) 0.004(4)
C13 0.072(8) 0.041(6) 0.035(6) 0.005(5) 0.003(6) -0.012(6)
C14 0.064(7) 0.042(6) 0.036(6) -0.009(5) 0.004(5) -0.012(5)
Ru1 0.0152(14) 0.0155(14) 0.0143(14) 0.0004(5) 0.0003(6) -0.0001(6)
Ru2 0.0085(8) 0.0080(8) 0.0073(8) -0.0012(5) -0.0002(5) 0.0001(5)
Ru3 0.0186(10) 0.0182(10) 0.0187(10) 0.0009(5) 0.0005(6) -0.0003(6)
Ru4 0.0173(14) 0.0173(14) 0.0165(14) -0.0009(5) -0.0010(6) 0.0000(6)

loop_
_atom_type_symbol
_atom_type_description
_atom_type_scat_dispersion_real
_atom_type_scat_dispersion_imag
_atom_type_scat_source
C C 0.0033 0.0016 'International Tables Vol C Tables 4.2.6.8 and 6.1.1.4'
H H 0.0000 0.0000 'International Tables Vol C Tables 4.2.6.8 and 6.1.1.4'
Ag Ag -0.8971 1.1015 'International Tables Vol C Tables 4.2.6.8 and 6.1.1.4'
N N 0.0061 0.0033 'International Tables Vol C Tables 4.2.6.8 and 6.1.1.4'
Ru Ru -1.2594 0.8363 'International Tables Vol C Tables 4.2.6.8 and 6.1.1.4'
O O 0.0106 0.0060 'International Tables Vol C Tables 4.2.6.8 and 6.1.1.4'

loop_
_geom_angle_atom_site_label_1
_geom_angle_atom_site_label_2
_geom_angle_atom_site_label_3
_geom_angle
_geom_angle_site_symmetry_1
_geom_angle_site_symmetry_3
_geom_angle_publ_flag
C1 Ag1 C1 180.0 . 2_655 ?
C1 N1 C2 112.6(7) . . ?
C1 N1 C3 125.0(6) . . ?
C2 N1 C3 122.3(6) . . ?
N1 C1 N1 102.5(8) 5_655 . ?
N1 C1 Ag1 128.7(4) 5_655 . ?
N1 C1 Ag1 128.7(4) . . ?
C2 C2 N1 106.1(4) 5_655 . ?
C2 C2 H2 126.9 5_655 . ?
N1 C2 H2 126.9 . . ?
C8 C3 C4 122.3(7) . . ?
C8 C3 N1 117.6(7) . . ?
C4 C3 N1 120.1(7) . . ?
C5 C4 C3 117.8(8) . . ?
C5 C4 C9 122.0(8) . . ?
C3 C4 C9 120.2(8) . . ?
C4 C5 C6 121.0(9) . . ?
C4 C5 H5 119.5 . . ?
C6 C5 H5 119.5 . . ?
C5 C6 C7 120.9(9) . . ?
C5 C6 H6 119.5 . . ?
C7 C6 H6 119.5 . . ?
C6 C7 C8 120.4(9) . . ?
C6 C7 H7 119.8 . . ?
C8 C7 H7 119.8 . . ?
C7 C8 C3 117.6(8) . . ?
C7 C8 C12 120.6(8) . . ?
C3 C8 C12 121.7(7) . . ?
C11 C9 C10 111.5(9) . . ?
C11 C9 C4 112.0(9) . . ?
C10 C9 C4 111.8(8) . . ?
C11 C9 H9 107.1 . . ?
C10 C9 H9 107.1 . . ?
C4 C9 H9 107.1 . . ?
C9 C10 H10A 109.5 . . ?
C9 C10 H10B 109.5 . . ?
H10A C10 H10B 109.5 . . ?
C9 C10 H10C 109.5 . . ?
H10A C10 H10C 109.5 . . ?
H10B C10 H10C 109.5 . . ?
C9 C11 H11A 109.5 . . ?
C9 C11 H11B 109.5 . . ?
H11A C11 H11B 109.5 . . ?
C9 C11 H11C 109.5 . . ?
H11A C11 H11C 109.5 . . ?
H11B C11 H11C 109.5 . . ?
C8 C12 C13 111.8(8) . . ?
C8 C12 C14 112.3(8) . . ?
C13 C12 C14 110.3(8) . . ?
C8 C12 H12 107.4 . . ?
C13 C12 H12 107.4 . . ?
C14 C12 H12 107.4 . . ?
C12 C13 H13A 109.5 . . ?
C12 C13 H13B 109.5 . . ?
H13A C13 H13B 109.5 . . ?
C12 C13 H13C 109.5 . . ?
H13A C13 H13C 109.5 . . ?
H13B C13 H13C 109.5 . . ?
C12 C14 H14A 109.5 . . ?
C12 C14 H14B 109.5 . . ?
H14A C14 H14B 109.5 . . ?
C12 C14 H14C 109.5 . . ?
H14A C14 H14C 109.5 . . ?
H14B C14 H14C 109.5 . . ?
C21 Ru1 C23 92.7(13) . . ?
C21 Ru1 C22 100.1(12) . . ?
C23 Ru1 C22 90.9(17) . . ?
C21 Ru1 Ru3 98.0(9) . . ?
C23 Ru1 Ru3 163.3(9) . . ?
C22 Ru1 Ru3 99.7(11) . . ?
C21 Ru1 Ru4 83.2(8) . . ?
C23 Ru1 Ru4 103.1(11) . . ?
C22 Ru1 Ru4 165.4(11) . . ?
Ru3 Ru1 Ru4 65.7(2) . . ?
C21 Ru1 Ru2 143.6(8) . . ?
C23 Ru1 Ru2 100.6(8) . . ?
C22 Ru1 Ru2 113.2(8) . . ?
Ru3 Ru1 Ru2 63.34(17) . . ?
Ru4 Ru1 Ru2 60.90(19) . . ?
C25 Ru2 C26 101.1(11) . . ?
C25 Ru2 C24 106.9(11) . . ?
C26 Ru2 C24 91.7(10) . . ?
C25 Ru2 Ru1 134.2(8) . . ?
C26 Ru2 Ru1 94.5(8) . . ?
C24 Ru2 Ru1 115.4(8) . . ?
C25 Ru2 Ru4 78.8(8) . . ?
C26 Ru2 Ru4 89.9(7) . . ?
C24 Ru2 Ru4 173.6(9) . . ?
Ru1 Ru2 Ru4 58.28(13) . . ?
C25 Ru2 Ru3 91.4(7) . . ?
C26 Ru2 Ru3 146.7(7) . . ?
C24 Ru2 Ru3 114.2(8) . . ?
Ru1 Ru2 Ru3 56.20(15) . . ?
Ru4 Ru2 Ru3 62.17(17) . . ?
C28 Ru3 C27 81.7(11) . . ?
C28 Ru3 C29 118.2(13) . . ?
C27 Ru3 C29 89.1(10) . . ?
C28 Ru3 Ru1 94.1(7) . . ?
C27 Ru3 Ru1 168.8(8) . . ?
C29 Ru3 Ru1 101.9(8) . . ?
C28 Ru3 Ru2 150.3(8) . . ?
C27 Ru3 Ru2 120.2(10) . . ?
C29 Ru3 Ru2 84.3(8) . . ?
Ru1 Ru3 Ru2 60.46(17) . . ?
C28 Ru3 Ru4 96.8(9) . . ?
C27 Ru3 Ru4 112.0(10) . . ?
C29 Ru3 Ru4 141.8(8) . . ?
Ru1 Ru3 Ru4 58.01(13) . . ?
Ru2 Ru3 Ru4 57.68(15) . . ?
C31 Ru4 C30 92.5(14) . . ?
C31 Ru4 C32 107.2(17) . . ?
C30 Ru4 C32 109.5(16) . . ?
C31 Ru4 Ru1 90.1(11) . . ?
C30 Ru4 Ru1 160.4(11) . . ?
C32 Ru4 Ru1 88.2(10) . . ?
C31 Ru4 Ru2 80.1(10) . . ?
C30 Ru4 Ru2 100.5(11) . . ?
C32 Ru4 Ru2 148.5(9) . . ?
Ru1 Ru4 Ru2 60.8(2) . . ?
C31 Ru4 Ru3 136.4(11) . . ?
C30 Ru4 Ru3 110.8(8) . . ?
C32 Ru4 Ru3 99.2(8) . . ?
Ru1 Ru4 Ru3 56.2(2) . . ?
Ru2 Ru4 Ru3 60.15(15) . . ?
O21 C21 Ru1 155(2) . . ?
O22 C22 Ru1 153.7(19) . . ?
O23 C23 Ru1 155(2) . . ?
O24 C24 Ru2 148.1(15) . . ?
O25 C25 Ru2 163(2) . . ?
O26 C26 Ru2 152.0(17) . . ?
O27 C27 Ru3 148.1(16) . . ?
O28 C28 Ru3 154.6(18) . . ?
O29 C29 Ru3 151.6(17) . . ?
O30 C30 Ru4 156(2) . . ?
O31 C31 Ru4 159(2) . . ?
O32 C32 Ru4 150.4(17) . . ?

loop_
_geom_bond_atom_site_label_1
_geom_bond_atom_site_label_2
_geom_bond_distance
_geom_bond_site_symmetry_2
_geom_bond_publ_flag
Ag1 C1 2.109(10) . ?
Ag1 C1 2.110(10) 2_655 ?
N1 C1 1.362(9) . ?
N1 C2 1.372(10) . ?
N1 C3 1.432(10) . ?
C1 N1 1.362(9) 5_655 ?
C2 C2 1.361(16) 5_655 ?
C2 H2 0.9500 . ?
C3 C8 1.397(11) . ?
C3 C4 1.406(11) . ?
C4 C5 1.369(13) . ?
C4 C9 1.531(13) . ?
C5 C6 1.378(14) . ?
C5 H5 0.9500 . ?
C6 C7 1.381(14) . ?
C6 H6 0.9500 . ?
C7 C8 1.388(12) . ?
C7 H7 0.9500 . ?
C8 C12 1.511(12) . ?
C9 C11 1.492(15) . ?
C9 C10 1.517(14) . ?
C9 H9 1.0000 . ?
C10 H10A 0.9800 . ?
C10 H10B 0.9800 . ?
C10 H10C 0.9800 . ?
C11 H11A 0.9800 . ?
C11 H11B 0.9800 . ?
C11 H11C 0.9800 . ?
C12 C13 1.523(13) . ?
C12 C14 1.524(13) . ?
C12 H12 1.0000 . ?
C13 H13A 0.9800 . ?
C13 H13B 0.9800 . ?
C13 H13C 0.9800 . ?
C14 H14A 0.9800 . ?
C14 H14B 0.9800 . ?
C14 H14C 0.9800 . ?
Ru1 C21 1.943(11) . ?
Ru1 C23 1.946(10) . ?
Ru1 C22 1.949(10) . ?
Ru1 Ru3 2.719(7) . ?
Ru1 Ru4 2.773(5) . ?
Ru1 Ru2 2.846(7) . ?
Ru2 C25 1.937(10) . ?
Ru2 C26 1.949(11) . ?
Ru2 C24 1.962(10) . ?
Ru2 Ru4 2.849(7) . ?
Ru2 Ru3 2.924(4) . ?
Ru3 C28 1.949(10) . ?
Ru3 C27 1.956(10) . ?
Ru3 C29 1.959(11) . ?
Ru3 Ru4 2.981(7) . ?
Ru4 C31 1.939(10) . ?
Ru4 C30 1.943(10) . ?
Ru4 C32 1.954(11) . ?
C21 O21 1.181(11) . ?
C22 O22 1.188(11) . ?
C23 O23 1.183(12) . ?
C24 O24 1.195(11) . ?
C25 O25 1.166(11) . ?
C26 O26 1.191(11) . ?
C27 O27 1.194(11) . ?
C28 O28 1.187(12) . ?
C29 O29 1.191(11) . ?
C30 O30 1.179(11) . ?
C31 O31 1.176(11) . ?
C32 O32 1.192(11) . ?
